data_2010501
loop_
_publ_author_name
'Kabaleeswaran, V.'
'Malathi, R.'
'Rajan, S.S.'
'Suresh, G.'
'Narashiman, N.S.'

_publ_section_title
;
 Nimonol and 6-oxonimonol
;
_journal_issue 1
_journal_name_full 'Acta Crystallographica Section C'
_journal_page_first 82
_journal_page_last 84
_journal_paper_doi 10.1107/S0108270199011609
_journal_volume 56
_journal_year 2000
_chemical_formula_sum 'C28 H36 O5'
_chemical_formula_weight 452.57
_chemical_name_common nimonol
_chemical_name_systematic
;
 Nimonol
;
_space_group_IT_number 4
_symmetry_cell_setting monoclinic
_symmetry_space_group_name_Hall 'P 2yb'
_symmetry_space_group_name_H-M 'P 1 21 1'
_audit_creation_method SHELXL-97
_cell_angle_alpha 90.00(2)
_cell_angle_beta 113.86(2)
_cell_angle_gamma 90.00(2)
_cell_formula_units_Z 2
_cell_length_a 10.087(3)
_cell_length_b 11.044(3)
_cell_length_c 12.342(3)
_cell_measurement_reflns_used 20
_cell_measurement_temperature 293(2)
_cell_measurement_theta_max 35
_cell_measurement_theta_min 14
_cell_volume 1257.4(6)
_computing_cell_refinement 'CAD-4 Software'
_computing_data_collection 'CAD-4 Software (Enraf-Nonius, 1989)'
_computing_data_reduction 'SDP (Frenz, 1984)'
_computing_molecular_graphics 'ORTEPII (Johnson, 1976)'
_computing_publication_material SHELXL97
_computing_structure_refinement 'SHELXL97 (Sheldrick, 1997)'
_computing_structure_solution 'SHELXS86 (Sheldrick, 1986)'
_diffrn_ambient_temperature 293(2)
_diffrn_measurement_device_type 'Enraf Nonius CAD-4'
_diffrn_measurement_method \w/2\q
_diffrn_radiation_monochromator graphite
_diffrn_radiation_source 'fine-focus sealed tube'
_diffrn_radiation_type CuK\a
_diffrn_radiation_wavelength 1.54180
_diffrn_reflns_av_R_equivalents .038
_diffrn_reflns_av_sigmaI/netI .0166
_diffrn_reflns_limit_h_max 12
_diffrn_reflns_limit_h_min 0
_diffrn_reflns_limit_k_max 13
_diffrn_reflns_limit_k_min 0
_diffrn_reflns_limit_l_max 13
_diffrn_reflns_limit_l_min -15
_diffrn_reflns_number 3002
_diffrn_reflns_theta_max 71.97
_diffrn_reflns_theta_min 3.92
_diffrn_standards_decay_% 3
_diffrn_standards_interval_count 100
_diffrn_standards_interval_time 3600
_diffrn_standards_number 3
_exptl_absorpt_coefficient_mu .646
_exptl_absorpt_correction_type none
_exptl_crystal_colour colourless
_exptl_crystal_density_diffrn 1.195
_exptl_crystal_density_method 'not measured'
_exptl_crystal_description needle
_exptl_crystal_F_000 488
_exptl_crystal_size_max .30
_exptl_crystal_size_mid .20
_exptl_crystal_size_min .10
_refine_diff_density_max .21
_refine_diff_density_min -.22
_refine_ls_extinction_coef .0022(14)
_refine_ls_extinction_method 'SHELXL97 (Sheldrick, 1997)'
_refine_ls_goodness_of_fit_ref 1.153
_refine_ls_hydrogen_treatment mixed
_refine_ls_matrix_type full
_refine_ls_number_parameters 298
_refine_ls_number_reflns 2612
_refine_ls_number_restraints 1
_refine_ls_restrained_S_all 1.153
_refine_ls_R_factor_all .0645
_refine_ls_R_factor_gt .0623
_refine_ls_shift/su_max .001
_refine_ls_shift/su_mean .001
_refine_ls_structure_factor_coef Fsqd
_refine_ls_weighting_details 'w = 1/[\s^2^(Fo^2^)+(0.1295P)^2^+0.1402P] where P=(Fo^2^+2Fc^2^)/3'
_refine_ls_weighting_scheme calc
_refine_ls_wR_factor_ref .1941
_reflns_number_gt 2443
_reflns_number_total 2612
_reflns_threshold_expression I>2\s(I)
_cod_data_source_file bk1476.cif
_cod_data_source_block I
_cod_depositor_comments
;
The following automatic conversions were performed:
'_symmetry_cell_setting' value 'Monoclinic' changed to 'monoclinic'
according to '/home/saulius/struct/CIF-dictionaries/cif_core.dic'
dictionary named 'cif_core.dic' version 2.4.1 from 2010-06-29.

Automatic conversion script
Id: cif_fix_enum 1527 2010-12-29 10:47:43Z saulius 

The following automatic conversions were performed:

'_symmetry_cell_setting' value 'Monoclinic' changed to 'monoclinic'
according to /home/saulius/struct/CIF-dictionaries/cif_core.dic
dictionary named 'cif_core.dic' version 2.4.1 from 2010-06-29.

Automatic conversion script
Id: cif_fix_values 1715 2011-07-08 13:25:40Z adriana 

The following automatic conversions were performed:

'_refine_ls_weighting_scheme' value 'calc w =
1/[\s^2^(Fo^2^)+(0.1295P)^2^+0.1402P] where P=(Fo^2^+2Fc^2^)/3' was
changed to 'calc'. New tag '_refine_ls_weighting_details' was
created. The value of the new tag was set to 'w =
1/[\s^2^(Fo^2^)+(0.1295P)^2^+0.1402P] where P=(Fo^2^+2Fc^2^)/3'.

Automatic conversion script
Id: cif_fix_values 3143 2015-03-26 13:38:13Z robertas 
;
_cod_original_cell_volume 1257.3(6)
_cod_original_sg_symbol_H-M 'P 21'
_cod_database_code 2010501

loop_
_symmetry_equiv_pos_as_xyz
'x, y, z'
'-x, y+1/2, -z'

loop_
_atom_site_label
_atom_site_fract_x
_atom_site_fract_y
_atom_site_fract_z
_atom_site_U_iso_or_equiv
_atom_site_adp_type
_atom_site_calc_flag
_atom_site_refinement_flags
_atom_site_occupancy
_atom_site_disorder_assembly
_atom_site_disorder_group
_atom_site_type_symbol
O1 -.0721(6) .6257(5) .3588(4) .1109(15) Uani d . 1 . . O
O2 .2463(3) .2317(3) .5431(2) .0752(8) Uani d . 1 . . O
H2 .1971 .1960 .5721 .113 Uiso calc R 1 . . H
O3 .4098(2) .2294(2) .4128(2) .0555(6) Uani d . 1 . . O
O4 .5396(4) .0891(4) .5454(3) .0873(10) Uani d . 1 . . O
O5 .6962(5) .0809(5) -.0689(5) .1110(14) Uani d . 1 . . O
C1 .0816(4) .4812(4) .1878(3) .0628(9) Uani d . 1 . . C
H1 .1060 .4967 .1241 .075 Uiso calc R 1 . . H
C2 .0516(4) .5736(4) .2439(4) .0691(9) Uani d . 1 . . C
H2A .0595 .6526 .2210 .083 Uiso calc R 1 . . H
C3 .0069(5) .5519(4) .3404(4) .0705(10) Uani d . 1 . . C
C4 .0595(4) .4390(4) .4172(3) .0618(9) Uani d . 1 . . C
C5 .1441(3) .3549(3) .3642(3) .0528(7) Uani d . 1 . . C
H5 .2394 .3929 .3869 .063 Uiso calc R 1 . . H
C6 .1754(4) .2270(4) .4169(3) .0596(8) Uani d . 1 . . C
H6 .0843 .1820 .3936 .072 Uiso calc R 1 . . H
C7 .2776(4) .1595(3) .3736(3) .0560(7) Uani d . 1 . . C
H7 .2983 .0787 .4093 .067 Uiso calc R 1 . . H
C8 .2191(4) .1487(3) .2382(3) .0570(8) Uani d . 1 . . C
C9 .1792(4) .2769(3) .1843(3) .0544(7) Uani d . 1 . . C
H9 .2709 .3216 .2138 .065 Uiso calc R 1 . . H
C10 .0767(4) .3522(4) .2257(3) .0555(8) Uani d . 1 . . C
C26 .5303(4) .1860(4) .4999(4) .0651(9) Uani d . 1 . . C
C11 .1306(5) .2720(5) .0487(3) .0711(10) Uani d . 1 . . C
H11A .0397 .2282 .0145 .085 Uiso calc R 1 . . H
H11B .1128 .3540 .0179 .085 Uiso calc R 1 . . H
C12 .2376(6) .2133(7) .0093(4) .100(2) Uani d . 1 . . C
H12A .2709 .2740 -.0307 .120 Uiso calc R 1 . . H
H12B .1868 .1518 -.0488 .120 Uiso calc R 1 . . H
C13 .3704(4) .1546(3) .1043(3) .0534(7) Uani d . 1 . . C
C14 .3346(5) .0969(4) .2010(3) .0631(9) Uani d . 1 . . C
C15 .4117(9) -.0024(5) .2391(6) .117(3) Uani d . 1 . . C
H15 .4104 -.0493 .3013 .140 Uiso calc R 1 . . H
C16 .5019(9) -.0316(6) .1715(6) .114(3) Uani d . 1 . . C
H16A .5003 -.1176 .1549 .136 Uiso calc R 1 . . H
H16B .6015 -.0054 .2138 .136 Uiso calc R 1 . . H
C17 .4252(5) .0416(4) .0582(4) .0657(9) Uani d . 1 . . C
H17 .3394 -.0046 .0079 .079 Uiso calc R 1 . . H
C18 .4913(6) .2469(5) .1548(6) .0909(16) Uani d . 1 . . C
H18A .5114 .2816 .0917 .136 Uiso calc R 1 . . H
H18B .5769 .2080 .2103 .136 Uiso calc R 1 . . H
H18C .4620 .3097 .1943 .136 Uiso calc R 1 . . H
C19 -.0840(4) .3112(5) .1690(4) .0774(12) Uani d . 1 . . C
H19A -.0912 .2290 .1914 .116 Uiso calc R 1 . . H
H19B -.1192 .3165 .0843 .116 Uiso calc R 1 . . H
H19C -.1409 .3627 .1961 .116 Uiso calc R 1 . . H
C20 .5115(5) .0650(4) -.0130(4) .0660(9) Uani d . 1 . . C
C21 .6550(6) .0580(6) .0205(5) .0885(14) Uani d . 1 . . C
H21 .7197 .0394 .0972 .106 Uiso calc R 1 . . H
C22 .4568(7) .0955(6) -.1370(5) .0915(15) Uani d . 1 . . C
H22 .3605 .1071 -.1887 .110 Uiso calc R 1 . . H
C23 .5748(11) .1039(7) -.1626(7) .117(2) Uani d . 1 . . C
H23 .5712 .1234 -.2370 .140 Uiso calc R 1 . . H
C27 .6485(5) .2760(6) .5279(5) .0858(13) Uani d . 1 . . C
H27A .6127 .3463 .4789 .129 Uiso calc R 1 . . H
H27B .7269 .2412 .5132 .129 Uiso calc R 1 . . H
H27C .6825 .2989 .6098 .129 Uiso calc R 1 . . H
C28 .1637(5) .4903(5) .5381(4) .0771(11) Uani d . 1 . . C
H28A .2028 .4249 .5932 .116 Uiso calc R 1 . . H
H28B .1119 .5448 .5676 .116 Uiso calc R 1 . . H
H28C .2414 .5329 .5287 .116 Uiso calc R 1 . . H
C29 -.0671(5) .3782(6) .4347(5) .0847(13) Uani d . 1 . . C
H29A -.0327 .3074 .4832 .127 Uiso calc R 1 . . H
H29B -.1401 .3553 .3591 .127 Uiso calc R 1 . . H
H29C -.1077 .4337 .4728 .127 Uiso calc R 1 . . H
C30 .0917(6) .0560(5) .1977(5) .0808(12) Uani d . 1 . . C
H30A .0164 .0852 .2197 .121 Uiso calc R 1 . . H
H30B .1261 -.0206 .2351 .121 Uiso calc R 1 . . H
H30C .0540 .0466 .1132 .121 Uiso calc R 1 . . H

loop_
_atom_site_aniso_label
_atom_site_aniso_U_11
_atom_site_aniso_U_22
_atom_site_aniso_U_33
_atom_site_aniso_U_12
_atom_site_aniso_U_13
_atom_site_aniso_U_23
O1 .137(3) .106(3) .109(3) .051(3) .069(3) .004(2)
O2 .0798(17) .092(2) .0579(13) -.0025(16) .0320(12) .0106(15)
O3 .0491(12) .0567(12) .0556(12) -.0007(10) .0159(9) .0058(10)
O4 .078(2) .091(2) .0832(19) .0158(17) .0226(15) .0309(18)
O5 .119(3) .120(4) .123(3) .002(3) .078(3) -.011(3)
C1 .0562(18) .068(2) .0613(18) .0127(16) .0202(15) .0061(17)
C2 .070(2) .062(2) .076(2) .0118(18) .0304(18) .0053(18)
C3 .066(2) .073(2) .070(2) .0128(19) .0246(17) -.0075(19)
C4 .0514(17) .072(2) .0655(18) -.0027(16) .0271(15) -.0065(18)
C5 .0418(14) .0620(18) .0538(16) -.0048(13) .0186(12) .0003(14)
C6 .0567(17) .063(2) .0591(17) -.0066(16) .0235(14) .0056(15)
C7 .0542(17) .0517(17) .0619(17) -.0055(14) .0231(14) .0099(15)
C8 .0596(18) .0486(16) .0600(17) -.0033(15) .0214(14) -.0008(14)
C9 .0510(16) .0532(16) .0541(16) .0046(14) .0164(13) .0016(14)
C10 .0462(16) .0607(19) .0558(16) .0008(14) .0167(13) .0001(15)
C26 .055(2) .077(2) .0604(17) .0108(17) .0208(15) .0025(18)
C11 .069(2) .080(3) .0535(17) .020(2) .0135(15) .0003(18)
C12 .089(3) .150(6) .0541(19) .054(4) .023(2) .020(3)
C13 .0584(18) .0469(15) .0500(15) .0029(14) .0168(13) -.0008(13)
C14 .080(2) .0485(17) .0640(19) .0044(16) .0326(17) .0007(15)
C15 .189(7) .078(3) .133(5) .062(4) .116(5) .049(3)
C16 .178(7) .079(3) .122(4) .066(4) .101(5) .042(3)
C17 .079(2) .0498(17) .071(2) -.0031(17) .0325(19) -.0090(16)
C18 .092(3) .073(3) .129(4) -.025(2) .067(3) -.047(3)
C19 .0480(19) .092(3) .082(2) .0003(19) .0152(17) -.016(2)
C20 .082(2) .0535(19) .0665(19) .0034(17) .0336(17) -.0104(16)
C21 .086(3) .099(4) .089(3) .003(3) .043(2) -.016(3)
C22 .113(4) .089(3) .074(2) .018(3) .039(3) .004(2)
C23 .182(8) .091(4) .120(5) .013(5) .105(6) .005(4)
C27 .054(2) .091(3) .094(3) .000(2) .011(2) -.016(3)
C28 .076(3) .086(3) .068(2) -.004(2) .029(2) -.017(2)
C29 .067(2) .102(4) .102(3) -.005(2) .052(2) -.007(3)
C30 .084(3) .063(2) .088(3) -.018(2) .026(2) -.016(2)

loop_
_atom_type_symbol
_atom_type_description
_atom_type_scat_dispersion_real
_atom_type_scat_dispersion_imag
_atom_type_scat_source
C C .0181 .0091 'International Tables Vol C Tables 4.2.6.8 and 6.1.1.4'
H H .0000 .0000 'International Tables Vol C Tables 4.2.6.8 and 6.1.1.4'
O O .0492 .0322 'International Tables Vol C Tables 4.2.6.8 and 6.1.1.4'

loop_
_geom_angle_atom_site_label_1
_geom_angle_atom_site_label_2
_geom_angle_atom_site_label_3
_geom_angle
_geom_angle_publ_flag
C6 O2 H2 109.5 ?
C26 O3 C7 119.4(3) y
C23 O5 C21 105.5(5) y
C2 C1 C10 121.3(4) ?
C2 C1 H1 119.3 ?
C10 C1 H1 119.3 ?
C1 C2 C3 120.6(4) ?
C1 C2 H2A 119.7 ?
C3 C2 H2A 119.7 ?
O1 C3 C2 118.9(4) y
O1 C3 C4 121.2(4) y
C2 C3 C4 119.9(3) ?
C3 C4 C29 110.2(4) ?
C3 C4 C28 103.4(4) ?
C29 C4 C28 107.8(4) ?
C3 C4 C5 109.6(3) ?
C29 C4 C5 115.0(4) ?
C28 C4 C5 110.3(3) ?
C6 C5 C10 111.8(3) ?
C6 C5 C4 114.9(3) ?
C10 C5 C4 113.4(3) ?
C6 C5 H5 105.2 ?
C10 C5 H5 105.2 ?
C4 C5 H5 105.2 ?
O2 C6 C5 110.9(3) y
O2 C6 C7 106.7(3) y
C5 C6 C7 110.6(3) ?
O2 C6 H6 109.5 ?
C5 C6 H6 109.5 ?
C7 C6 H6 109.5 ?
O3 C7 C8 107.6(3) y
O3 C7 C6 106.5(3) y
C8 C7 C6 113.6(3) y
O3 C7 H7 109.7 ?
C8 C7 H7 109.7 ?
C6 C7 H7 109.7 ?
C14 C8 C7 110.6(3) ?
C14 C8 C9 108.1(3) ?
C7 C8 C9 108.4(3) ?
C14 C8 C30 106.8(3) ?
C7 C8 C30 107.8(3) ?
C9 C8 C30 115.2(3) ?
C11 C9 C8 110.4(3) ?
C11 C9 C10 114.3(3) ?
C8 C9 C10 115.9(3) ?
C11 C9 H9 105.0 ?
C8 C9 H9 105.0 ?
C10 C9 H9 105.0 ?
C1 C10 C19 107.2(3) ?
C1 C10 C5 105.5(3) ?
C19 C10 C5 114.3(3) ?
C1 C10 C9 107.0(3) ?
C19 C10 C9 113.9(3) ?
C5 C10 C9 108.4(3) ?
O4 C26 O3 124.7(4) y
O4 C26 C27 126.1(4) y
O3 C26 C27 109.2(4) y
C12 C11 C9 114.4(3) ?
C12 C11 H11A 108.7 ?
C9 C11 H11A 108.7 ?
C12 C11 H11B 108.7 ?
C9 C11 H11B 108.7 ?
H11A C11 H11B 107.6 ?
C11 C12 C13 117.3(3) ?
C11 C12 H12A 108.0 ?
C13 C12 H12A 108.0 ?
C11 C12 H12B 108.0 ?
C13 C12 H12B 108.0 ?
H12A C12 H12B 107.2 ?
C14 C13 C18 111.5(4) ?
C14 C13 C12 111.6(4) ?
C18 C13 C12 109.9(5) ?
C14 C13 C17 100.5(3) ?
C18 C13 C17 110.0(3) ?
C12 C13 C17 113.0(3) ?
C15 C14 C13 109.7(4) ?
C15 C14 C8 128.1(4) ?
C13 C14 C8 122.1(3) ?
C14 C15 C16 112.6(4) ?
C14 C15 H15 123.7 ?
C16 C15 H15 123.7 ?
C15 C16 C17 101.5(4) ?
C15 C16 H16A 111.5 ?
C17 C16 H16A 111.5 ?
C15 C16 H16B 111.5 ?
C17 C16 H16B 111.5 ?
H16A C16 H16B 109.3 ?
C20 C17 C16 115.6(4) ?
C20 C17 C13 117.0(3) ?
C16 C17 C13 102.2(3) ?
C20 C17 H17 107.1 ?
C16 C17 H17 107.1 ?
C13 C17 H17 107.1 ?
C13 C18 H18A 109.5 ?
C13 C18 H18B 109.5 ?
H18A C18 H18B 109.5 ?
C13 C18 H18C 109.5 ?
H18A C18 H18C 109.5 ?
H18B C18 H18C 109.5 ?
C10 C19 H19A 109.5 ?
C10 C19 H19B 109.5 ?
H19A C19 H19B 109.5 ?
C10 C19 H19C 109.5 ?
H19A C19 H19C 109.5 ?
H19B C19 H19C 109.5 ?
C21 C20 C22 104.0(4) ?
C21 C20 C17 128.8(4) ?
C22 C20 C17 127.1(4) ?
C20 C21 O5 112.9(5) y
C20 C21 H21 123.5 ?
O5 C21 H21 123.5 ?
C23 C22 C20 105.6(6) ?
C23 C22 H22 127.2 ?
C20 C22 H22 127.2 ?
O5 C23 C22 111.9(5) y
O5 C23 H23 124.0 ?
C22 C23 H23 124.0 ?
C26 C27 H27A 109.5 ?
C26 C27 H27B 109.5 ?
H27A C27 H27B 109.5 ?
C26 C27 H27C 109.5 ?
H27A C27 H27C 109.5 ?
H27B C27 H27C 109.5 ?
C4 C28 H28A 109.5 ?
C4 C28 H28B 109.5 ?
H28A C28 H28B 109.5 ?
C4 C28 H28C 109.5 ?
H28A C28 H28C 109.5 ?
H28B C28 H28C 109.5 ?
C4 C29 H29A 109.5 ?
C4 C29 H29B 109.5 ?
H29A C29 H29B 109.5 ?
C4 C29 H29C 109.5 ?
H29A C29 H29C 109.5 ?
H29B C29 H29C 109.5 ?
C8 C30 H30A 109.5 ?
C8 C30 H30B 109.5 ?
H30A C30 H30B 109.5 ?
C8 C30 H30C 109.5 ?
H30A C30 H30C 109.5 ?
H30B C30 H30C 109.5 ?

loop_
_geom_bond_atom_site_label_1
_geom_bond_atom_site_label_2
_geom_bond_site_symmetry_2
_geom_bond_distance
_geom_bond_publ_flag
O1 C3 . 1.223(5) y
O2 C6 . 1.428(4) y
O2 H2 . .8200 ?
O3 C26 . 1.344(5) y
O3 C7 . 1.445(4) y
O4 C26 . 1.195(6) y
O5 C23 . 1.325(10) y
O5 C21 . 1.350(6) y
C1 C2 . 1.334(6) ?
C1 C10 . 1.506(6) ?
C1 H1 . .9300 ?
C2 C3 . 1.455(6) ?
C2 H2A . .9300 ?
C3 C4 . 1.526(6) ?
C4 C29 . 1.533(5) ?
C4 C28 . 1.543(6) ?
C4 C5 . 1.572(5) ?
C5 C6 . 1.534(5) ?
C5 C10 . 1.563(5) ?
C5 H5 . .9800 ?
C6 C7 . 1.533(5) ?
C6 H6 . .9800 ?
C7 C8 . 1.534(5) ?
C7 H7 . .9800 ?
C8 C14 . 1.526(5) ?
C8 C9 . 1.547(5) ?
C8 C30 . 1.558(5) ?
C9 C11 . 1.542(5) ?
C9 C10 . 1.565(5) ?
C9 H9 . .9800 ?
C10 C19 . 1.551(5) ?
C26 C27 . 1.482(7) ?
C11 C12 . 1.499(6) ?
C11 H11A . .9700 ?
C11 H11B . .9700 ?
C12 C13 . 1.523(5) ?
C12 H12A . .9700 ?
C12 H12B . .9700 ?
C13 C14 . 1.520(5) ?
C13 C18 . 1.516(6) ?
C13 C17 . 1.562(5) ?
C14 C15 . 1.316(6) ?
C15 C16 . 1.497(7) ?
C15 H15 . .9300 ?
C16 C17 . 1.527(7) ?
C16 H16A . .9700 ?
C16 H16B . .9700 ?
C17 C20 . 1.487(6) ?
C17 H17 . .9800 ?
C18 H18A . .9600 ?
C18 H18B . .9600 ?
C18 H18C . .9600 ?
C19 H19A . .9600 ?
C19 H19B . .9600 ?
C19 H19C . .9600 ?
C20 C21 . 1.338(7) ?
C20 C22 . 1.442(6) ?
C21 H21 . .9300 ?
C22 C23 . 1.353(10) ?
C22 H22 . .9300 ?
C23 H23 . .9300 ?
C27 H27A . .9600 ?
C27 H27B . .9600 ?
C27 H27C . .9600 ?
C28 H28A . .9600 ?
C28 H28B . .9600 ?
C28 H28C . .9600 ?
C29 H29A . .9600 ?
C29 H29B . .9600 ?
C29 H29C . .9600 ?
C30 H30A . .9600 ?
C30 H30B . .9600 ?
C30 H30C . .9600 ?

loop_
_geom_hbond_atom_site_label_D
_geom_hbond_atom_site_label_H
_geom_hbond_atom_site_label_A
_geom_hbond_site_symmetry_A
_geom_hbond_distance_HA
_geom_hbond_distance_DA
_geom_hbond_angle_DHA
_geom_hbond_publ_flag
O2 H2 O1 2_546 1.950(6) 2.768(6) 175(4) yes
C1 H1 O5 2_655 2.56(6) 3.325(7) 130(4) yes
C23 H23 O4 1_554 2.48(8) 3.472(9) 153(5) yes

loop_
_geom_torsion_atom_site_label_1
_geom_torsion_atom_site_label_2
_geom_torsion_atom_site_label_3
_geom_torsion_atom_site_label_4
_geom_torsion
_geom_torsion_publ_flag
C10 C1 C2 C3 -2.8(6) ?
C1 C2 C3 O1 -151.2(5) ?
C1 C2 C3 C4 29.2(6) ?
O1 C3 C4 C29 46.3(6) y
C2 C3 C4 C29 -134.2(4) ?
O1 C3 C4 C28 -68.7(5) y
C2 C3 C4 C28 110.9(4) ?
O1 C3 C4 C5 173.8(4) ?
C2 C3 C4 C5 -6.7(5) ?
C3 C4 C5 C6 -167.8(3) ?
C29 C4 C5 C6 -43.1(4) ?
C28 C4 C5 C6 79.0(4) ?
C3 C4 C5 C10 -37.6(4) ?
C29 C4 C5 C10 87.2(4) ?
C28 C4 C5 C10 -150.7(3) ?
C10 C5 C6 O2 175.8(3) ?
C4 C5 C6 O2 -53.1(4) y
C10 C5 C6 C7 57.7(4) ?
C4 C5 C6 C7 -171.3(3) ?
C26 O3 C7 C8 -128.7(3) ?
C26 O3 C7 C6 109.1(3) y
O2 C6 C7 O3 -60.4(4) y
C5 C6 C7 O3 60.2(3) ?
O2 C6 C7 C8 -178.7(3) ?
C5 C6 C7 C8 -58.1(4) ?
O3 C7 C8 C14 54.3(4) ?
C6 C7 C8 C14 172.0(3) ?
O3 C7 C8 C9 -64.0(4) ?
C6 C7 C8 C9 53.6(4) ?
O3 C7 C8 C30 170.7(3) ?
C6 C7 C8 C30 -71.6(4) ?
C14 C8 C9 C11 55.8(4) ?
C7 C8 C9 C11 175.7(3) ?
C30 C8 C9 C11 -63.5(4) ?
C14 C8 C9 C10 -172.3(3) ?
C7 C8 C9 C10 -52.4(4) ?
C30 C8 C9 C10 68.4(4) ?
C2 C1 C10 C19 82.2(5) ?
C2 C1 C10 C5 -40.0(5) ?
C2 C1 C10 C9 -155.3(4) ?
C6 C5 C10 C1 -168.4(3) ?
C4 C5 C10 C1 59.8(4) ?
C6 C5 C10 C19 74.1(4) ?
C4 C5 C10 C19 -57.7(4) ?
C6 C5 C10 C9 -54.1(4) ?
C4 C5 C10 C9 174.1(3) ?
C11 C9 C10 C1 -63.6(4) ?
C8 C9 C10 C1 166.4(3) ?
C11 C9 C10 C19 54.7(5) ?
C8 C9 C10 C19 -75.4(4) ?
C11 C9 C10 C5 -176.9(3) ?
C8 C9 C10 C5 53.0(4) ?
C7 O3 C26 O4 3.7(6) ?
C7 O3 C26 C27 -177.3(3) ?
C8 C9 C11 C12 -54.5(6) ?
C10 C9 C11 C12 172.8(5) ?
C9 C11 C12 C13 6.4(8) ?
C11 C12 C13 C14 35.4(7) ?
C11 C12 C13 C18 -88.9(7) ?
C11 C12 C13 C17 147.8(5) ?
C18 C13 C14 C15 -91.9(6) ?
C12 C13 C14 C15 144.7(6) ?
C17 C13 C14 C15 24.7(6) ?
C18 C13 C14 C8 91.0(5) ?
C12 C13 C14 C8 -32.3(6) ?
C17 C13 C14 C8 -152.4(3) ?
C7 C8 C14 C15 52.0(7) ?
C9 C8 C14 C15 170.6(6) ?
C30 C8 C14 C15 -65.0(7) ?
C7 C8 C14 C13 -131.5(4) ?
C9 C8 C14 C13 -13.0(5) ?
C30 C8 C14 C13 111.5(4) ?
C13 C14 C15 C16 -3.6(8) ?
C8 C14 C15 C16 173.2(5) ?
C14 C15 C16 C17 -19.6(9) ?
C15 C16 C17 C20 161.4(5) ?
C15 C16 C17 C13 33.2(6) ?
C14 C13 C17 C20 -162.4(4) ?
C18 C13 C17 C20 -44.7(5) ?
C12 C13 C17 C20 78.5(5) ?
C14 C13 C17 C16 -35.0(5) ?
C18 C13 C17 C16 82.6(5) ?
C12 C13 C17 C16 -154.1(5) ?
C16 C17 C20 C21 -18.2(7) ?
C13 C17 C20 C21 102.3(6) ?
C16 C17 C20 C22 158.7(5) ?
C13 C17 C20 C22 -80.8(6) ?
C22 C20 C21 O5 .1(7) ?
C17 C20 C21 O5 177.5(5) ?
C23 O5 C21 C20 .3(7) ?
C21 C20 C22 C23 -.4(7) ?
C17 C20 C22 C23 -177.9(5) ?
C21 O5 C23 C22 -.6(8) ?
C20 C22 C23 O5 .6(8) ?

loop_
_cod_related_entry_id
_cod_related_entry_database
_cod_related_entry_code
1 ChemSpider 21182693
